data_7211398
loop_
_publ_author_name
'Wang, Xiuli'
'Luan, Jian'
'Lin, Hongyan'
'Xu, Chuang'
'Liu, Guocheng'
'Zhang, Juwen'
'Tian, Aixiang'

_publ_section_title
;
 The design and construction of a series of metal--organic coordination
 polymers based on two isomeric semi-rigid bis-pyridyl-bis-amide ligands
 and three aromatic polycarboxylates
;
_journal_issue 46
_journal_name_full CrystEngComm
_journal_page_first 9995
_journal_paper_doi 10.1039/c3ce41498a
_journal_volume 15
_journal_year 2013
_chemical_formula_sum 'C26 H26 N4 Ni O7'
_chemical_formula_weight 565.22
_chemical_name_systematic
; 
 ? 
;
_space_group_IT_number 14
_symmetry_cell_setting monoclinic
_symmetry_space_group_name_Hall '-P 2yn'
_symmetry_space_group_name_H-M 'P 1 21/n 1'
_atom_sites_solution_hydrogens geom
_atom_sites_solution_primary direct
_atom_sites_solution_secondary difmap
_audit_creation_method SHELXL-97
_cell_angle_alpha 90.00
_cell_angle_beta 107.4670(10)
_cell_angle_gamma 90.00
_cell_formula_units_Z 4
_cell_length_a 9.9566(5)
_cell_length_b 18.2591(9)
_cell_length_c 15.6736(8)
_cell_measurement_temperature 296(2)
_cell_measurement_theta_max 25.00
_cell_measurement_theta_min 1.76
_cell_volume 2718.1(2)
_computing_cell_refinement 'SMART (Bruker, 2001)'
_computing_data_collection 'SMART (Bruker, 2001)'
_computing_data_reduction 'SAINT+ (Bruker, 1999)'
_computing_molecular_graphics 'PLATON (Spek, 2003)'
_computing_publication_material 'SHELXTL (1998)'
_computing_structure_refinement 'SHELXL-97 (Sheldrick, 2008)'
_computing_structure_solution 'SHELXS-97 (Sheldrick, 2008)'
_diffrn_ambient_temperature 296(2)
_diffrn_measured_fraction_theta_full 0.999
_diffrn_measured_fraction_theta_max 0.999
_diffrn_measurement_device_type 'CCD area detector'
_diffrn_measurement_method 'phi and omega scans'
_diffrn_radiation_monochromator graphite
_diffrn_radiation_source 'fine-focus sealed tube'
_diffrn_radiation_type MoK\a
_diffrn_radiation_wavelength 0.71073
_diffrn_reflns_av_R_equivalents 0.0135
_diffrn_reflns_av_sigmaI/netI 0.0155
_diffrn_reflns_limit_h_max 11
_diffrn_reflns_limit_h_min -11
_diffrn_reflns_limit_k_max 21
_diffrn_reflns_limit_k_min -21
_diffrn_reflns_limit_l_max 18
_diffrn_reflns_limit_l_min -16
_diffrn_reflns_number 13626
_diffrn_reflns_theta_full 25.00
_diffrn_reflns_theta_max 25.00
_diffrn_reflns_theta_min 1.76
_exptl_absorpt_coefficient_mu 0.764
_exptl_absorpt_correction_T_max 0.826
_exptl_absorpt_correction_T_min 0.795
_exptl_absorpt_correction_type multi-scan
_exptl_absorpt_process_details SADABS
_exptl_crystal_colour GREEN
_exptl_crystal_density_diffrn 1.381
_exptl_crystal_density_method 'not measured'
_exptl_crystal_description BLOCK
_exptl_crystal_F_000 1176
_exptl_crystal_size_max 0.30
_exptl_crystal_size_mid 0.28
_exptl_crystal_size_min 0.25
_refine_diff_density_max 0.527
_refine_diff_density_min -0.274
_refine_diff_density_rms 0.046
_refine_ls_extinction_method none
_refine_ls_goodness_of_fit_ref 1.042
_refine_ls_hydrogen_treatment constr
_refine_ls_matrix_type full
_refine_ls_number_parameters 343
_refine_ls_number_reflns 4787
_refine_ls_number_restraints 0
_refine_ls_restrained_S_all 1.042
_refine_ls_R_factor_all 0.0306
_refine_ls_R_factor_gt 0.0262
_refine_ls_shift/su_max 0.000
_refine_ls_shift/su_mean 0.000
_refine_ls_structure_factor_coef Fsqd
_refine_ls_weighting_details 'calc w=1/[\s^2^(Fo^2^)+(0.0378P)^2^+1.3559P] where P=(Fo^2^+2Fc^2^)/3'
_refine_ls_weighting_scheme calc
_refine_ls_wR_factor_gt 0.0702
_refine_ls_wR_factor_ref 0.0720
_reflns_number_gt 4287
_reflns_number_total 4787
_reflns_threshold_expression >2sigma(I)
_cod_data_source_file c3ce41498a.txt
_cod_data_source_block lj-5
_cod_depositor_comments
;
The following automatic conversions were performed:

'_symmetry_cell_setting' value 'Monoclinic' changed to 'monoclinic'
according to /home/saulius/struct/CIF-dictionaries/cif_core.dic
dictionary named 'cif_core.dic' version 2.4.2 from 2011-04-26.

Automatic conversion script
Id: cif_fix_values 1891 2012-01-12 08:04:46Z andrius 
;
_cod_original_cell_volume 2718.0(2)
_cod_original_sg_symbol_H-M 'P 21/n'
_cod_database_code 7211398

loop_
_symmetry_equiv_pos_as_xyz
'x, y, z'
'-x+1/2, y+1/2, -z+1/2'
'-x, -y, -z'
'x-1/2, -y-1/2, z-1/2'

loop_
_atom_site_label
_atom_site_type_symbol
_atom_site_fract_x
_atom_site_fract_y
_atom_site_fract_z
_atom_site_U_iso_or_equiv
_atom_site_adp_type
_atom_site_occupancy
_atom_site_symmetry_multiplicity
_atom_site_calc_flag
_atom_site_refinement_flags
Ni1 Ni -0.05547(2) 0.026341(11) 0.735765(13) 0.02015(8) Uani 1 1 d .
O1 O -0.22058(11) -0.01953(7) 0.75951(8) 0.0279(3) Uani 1 1 d .
N1 N -0.10427(15) -0.02458(8) 0.60755(9) 0.0252(3) Uani 1 1 d .
C1 C -0.01312(18) -0.06274(9) 0.57719(11) 0.0266(4) Uani 1 1 d .
H1A H 0.0814 -0.0624 0.6107 0.032 Uiso 1 1 calc R
O1W O -0.11356(14) 0.12553(7) 0.67030(10) 0.0424(3) Uani 1 1 d .
H1WA H -0.1937 0.1422 0.6406 0.051 Uiso 1 1 d R
H1WB H -0.0584 0.1472 0.6463 0.051 Uiso 1 1 d R
O2 O -0.91270(11) -0.06577(7) 0.80117(8) 0.0273(3) Uani 1 1 d .
N2 N -0.00790(14) 0.08609(8) 0.85751(10) 0.0279(3) Uani 1 1 d .
C2 C -0.05250(18) -0.10261(9) 0.49862(11) 0.0264(4) Uani 1 1 d .
H2A H 0.0148 -0.1282 0.4803 0.032 Uiso 1 1 calc R
O3 O -0.84691(11) 0.03176(6) 0.74160(8) 0.0245(3) Uani 1 1 d .
N3 N -0.37434(15) -0.16323(8) 0.32858(9) 0.0269(3) Uani 1 1 d .
H3A H -0.4303 -0.1392 0.3507 0.032 Uiso 1 1 calc R
C3 C -0.19273(17) -0.10435(9) 0.44719(11) 0.0240(3) Uani 1 1 d .
O4 O -0.39434(13) 0.05698(7) 0.68971(9) 0.0347(3) Uani 1 1 d .
N4 N -0.54288(16) -0.28991(8) 0.34114(9) 0.0288(3) Uani 1 1 d .
H4B H -0.4940 -0.3291 0.3435 0.035 Uiso 1 1 calc R
C4 C -0.28605(19) -0.06126(11) 0.47585(13) 0.0349(4) Uani 1 1 d .
H4A H -0.3801 -0.0583 0.4418 0.042 Uiso 1 1 calc R
O5 O -0.14545(13) -0.18919(7) 0.34359(9) 0.0335(3) Uani 1 1 d .
C5 C -0.23816(19) -0.02286(11) 0.55510(12) 0.0340(4) Uani 1 1 d .
H5A H -0.3022 0.0057 0.5730 0.041 Uiso 1 1 calc R
C6 C -0.23546(17) -0.15524(9) 0.36726(11) 0.0242(4) Uani 1 1 d .
O6 O -0.6564(2) -0.21788(9) 0.41376(10) 0.0598(5) Uani 1 1 d .
C7 C -0.43692(18) -0.21018(9) 0.25115(11) 0.0263(4) Uani 1 1 d .
H7A H -0.3707 -0.2496 0.2499 0.032 Uiso 1 1 calc R
C8 C -0.4670(2) -0.16596(11) 0.16461(12) 0.0387(5) Uani 1 1 d .
H8A H -0.3788 -0.1489 0.1574 0.046 Uiso 1 1 calc R
H8B H -0.5231 -0.1234 0.1686 0.046 Uiso 1 1 calc R
C9 C -0.5455(3) -0.21151(13) 0.08287(13) 0.0522(6) Uani 1 1 d .
H9A H -0.5670 -0.1812 0.0296 0.063 Uiso 1 1 calc R
H9B H -0.4862 -0.2516 0.0753 0.063 Uiso 1 1 calc R
C10 C -0.6805(2) -0.24169(12) 0.09412(13) 0.0475(6) Uani 1 1 d .
H10A H -0.7278 -0.2713 0.0424 0.057 Uiso 1 1 calc R
H10B H -0.7424 -0.2015 0.0974 0.057 Uiso 1 1 calc R
C11 C -0.6518(2) -0.28798(11) 0.17813(13) 0.0372(4) Uani 1 1 d .
H11A H -0.5963 -0.3304 0.1727 0.045 Uiso 1 1 calc R
H11B H -0.7403 -0.3052 0.1847 0.045 Uiso 1 1 calc R
C12 C -0.57269(18) -0.24397(9) 0.26095(11) 0.0261(4) Uani 1 1 d .
H12A H -0.6340 -0.2038 0.2678 0.031 Uiso 1 1 calc R
C13 C -0.58844(19) -0.27340(10) 0.41031(12) 0.0303(4) Uani 1 1 d .
C15 C 0.0749(2) 0.14555(12) 0.86648(14) 0.0436(5) Uani 1 1 d .
H15A H 0.1124 0.1571 0.8205 0.052 Uiso 1 1 calc R
C16 C 0.1068(2) 0.19025(12) 0.94115(14) 0.0438(5) Uani 1 1 d .
H16A H 0.1639 0.2311 0.9444 0.053 Uiso 1 1 calc R
C17 C 0.05364(18) 0.17414(10) 1.01100(12) 0.0277(4) Uani 1 1 d .
C18 C -0.0305(2) 0.11232(10) 1.00259(12) 0.0311(4) Uani 1 1 d .
H18A H -0.0675 0.0990 1.0482 0.037 Uiso 1 1 calc R
C19 C -0.05872(19) 0.07058(10) 0.92517(12) 0.0296(4) Uani 1 1 d .
H19A H -0.1161 0.0296 0.9202 0.036 Uiso 1 1 calc R
C20 C -0.34764(17) 0.00259(9) 0.73710(11) 0.0237(3) Uani 1 1 d .
C21 C -0.44510(16) -0.04367(9) 0.77256(11) 0.0246(4) Uani 1 1 d .
C22 C -0.40134(19) -0.10923(11) 0.81756(15) 0.0395(5) Uani 1 1 d .
H22A H -0.3097 -0.1256 0.8263 0.047 Uiso 1 1 calc R
C23 C -0.4931(2) -0.15048(12) 0.84952(17) 0.0480(6) Uani 1 1 d .
H23A H -0.4632 -0.1946 0.8786 0.058 Uiso 1 1 calc R
C24 C -0.62934(19) -0.12593(11) 0.83818(14) 0.0364(4) Uani 1 1 d .
H24A H -0.6906 -0.1535 0.8598 0.044 Uiso 1 1 calc R
C25 C -0.67379(16) -0.06009(9) 0.79435(11) 0.0229(3) Uani 1 1 d .
C26 C -0.58184(17) -0.02005(9) 0.76100(11) 0.0222(3) Uani 1 1 d .
H26A H -0.6126 0.0234 0.7304 0.027 Uiso 1 1 calc R
C27 C -0.81871(16) -0.02995(9) 0.77952(11) 0.0210(3) Uani 1 1 d .

loop_
_atom_site_aniso_label
_atom_site_aniso_U_11
_atom_site_aniso_U_22
_atom_site_aniso_U_33
_atom_site_aniso_U_23
_atom_site_aniso_U_13
_atom_site_aniso_U_12
Ni1 0.01312(12) 0.02543(13) 0.02302(12) -0.00142(8) 0.00712(8) -0.00032(8)
O1 0.0128(6) 0.0357(7) 0.0367(7) 0.0005(5) 0.0096(5) -0.0009(5)
N1 0.0238(7) 0.0281(8) 0.0243(7) 0.0000(6) 0.0081(6) 0.0007(6)
C1 0.0206(8) 0.0326(9) 0.0268(9) 0.0004(7) 0.0075(7) -0.0011(7)
O1W 0.0346(7) 0.0389(8) 0.0538(9) 0.0136(7) 0.0135(6) 0.0105(6)
O2 0.0172(6) 0.0336(7) 0.0337(7) 0.0032(5) 0.0115(5) -0.0035(5)
N2 0.0227(7) 0.0326(8) 0.0295(8) -0.0051(6) 0.0096(6) -0.0016(6)
C2 0.0250(8) 0.0286(9) 0.0286(9) 0.0003(7) 0.0124(7) 0.0012(7)
O3 0.0160(6) 0.0272(6) 0.0317(6) 0.0033(5) 0.0093(5) 0.0013(5)
N3 0.0264(7) 0.0287(8) 0.0269(8) -0.0062(6) 0.0099(6) -0.0019(6)
C3 0.0262(9) 0.0230(8) 0.0227(8) 0.0014(7) 0.0073(7) 0.0004(7)
O4 0.0260(6) 0.0331(7) 0.0506(8) 0.0114(6) 0.0202(6) 0.0049(5)
N4 0.0342(8) 0.0233(7) 0.0295(8) 0.0057(6) 0.0105(6) 0.0031(6)
C4 0.0237(9) 0.0453(11) 0.0314(10) -0.0084(8) 0.0017(8) 0.0073(8)
O5 0.0306(7) 0.0314(7) 0.0398(7) -0.0084(6) 0.0123(6) 0.0032(5)
C5 0.0260(9) 0.0429(11) 0.0315(10) -0.0081(8) 0.0060(8) 0.0086(8)
C6 0.0269(9) 0.0218(8) 0.0251(8) 0.0030(7) 0.0096(7) 0.0004(7)
O6 0.0890(13) 0.0534(10) 0.0461(9) 0.0214(8) 0.0343(9) 0.0414(9)
C7 0.0295(9) 0.0249(9) 0.0247(9) -0.0032(7) 0.0083(7) -0.0005(7)
C8 0.0555(12) 0.0343(10) 0.0297(10) 0.0006(8) 0.0178(9) -0.0083(9)
C9 0.0860(18) 0.0465(13) 0.0232(10) -0.0011(9) 0.0148(11) -0.0036(12)
C10 0.0591(14) 0.0420(12) 0.0286(10) -0.0078(9) -0.0065(10) 0.0037(10)
C11 0.0377(11) 0.0325(10) 0.0368(11) -0.0044(8) 0.0040(9) -0.0060(8)
C12 0.0289(9) 0.0228(8) 0.0260(9) 0.0021(7) 0.0076(7) 0.0008(7)
C13 0.0312(9) 0.0290(9) 0.0305(9) 0.0057(7) 0.0088(8) 0.0047(8)
C15 0.0446(12) 0.0548(13) 0.0398(11) -0.0151(10) 0.0255(10) -0.0228(10)
C16 0.0469(12) 0.0472(12) 0.0434(12) -0.0161(10) 0.0227(10) -0.0244(10)
C17 0.0251(8) 0.0294(9) 0.0280(9) -0.0041(7) 0.0072(7) -0.0001(7)
C18 0.0394(10) 0.0300(9) 0.0266(9) -0.0017(7) 0.0138(8) -0.0039(8)
C19 0.0342(10) 0.0264(9) 0.0292(9) -0.0013(7) 0.0109(8) -0.0041(7)
C20 0.0174(8) 0.0277(9) 0.0280(9) -0.0047(7) 0.0100(7) -0.0019(7)
C21 0.0160(8) 0.0270(9) 0.0318(9) 0.0005(7) 0.0088(7) -0.0003(6)
C22 0.0188(9) 0.0384(11) 0.0633(14) 0.0143(10) 0.0153(9) 0.0087(8)
C23 0.0292(10) 0.0390(11) 0.0781(16) 0.0295(11) 0.0196(10) 0.0108(9)
C24 0.0250(9) 0.0353(10) 0.0517(12) 0.0161(9) 0.0157(8) -0.0007(8)
C25 0.0159(8) 0.0264(9) 0.0260(9) 0.0004(7) 0.0057(7) -0.0019(6)
C26 0.0167(8) 0.0223(8) 0.0282(9) 0.0017(7) 0.0076(7) 0.0006(6)
C27 0.0154(8) 0.0282(9) 0.0199(8) -0.0026(7) 0.0058(6) -0.0030(6)

loop_
_atom_type_symbol
_atom_type_description
_atom_type_scat_dispersion_real
_atom_type_scat_dispersion_imag
_atom_type_scat_source
C C 0.0033 0.0016 'International Tables Vol C Tables 4.2.6.8 and 6.1.1.4'
H H 0.0000 0.0000 'International Tables Vol C Tables 4.2.6.8 and 6.1.1.4'
N N 0.0061 0.0033 'International Tables Vol C Tables 4.2.6.8 and 6.1.1.4'
O O 0.0106 0.0060 'International Tables Vol C Tables 4.2.6.8 and 6.1.1.4'
Ni Ni 0.3393 1.1124 'International Tables Vol C Tables 4.2.6.8 and 6.1.1.4'

loop_
_geom_angle_atom_site_label_1
_geom_angle_atom_site_label_2
_geom_angle_atom_site_label_3
_geom_angle
_geom_angle_site_symmetry_1
_geom_angle_site_symmetry_3
O1 Ni1 O3 154.00(5) . 1_655
O1 Ni1 O1W 109.79(5) . .
O3 Ni1 O1W 96.20(5) 1_655 .
O1 Ni1 N2 91.28(5) . .
O3 Ni1 N2 89.16(5) 1_655 .
O1W Ni1 N2 87.12(6) . .
O1 Ni1 N1 91.47(5) . .
O3 Ni1 N1 90.25(5) 1_655 .
O1W Ni1 N1 87.92(6) . .
N2 Ni1 N1 174.92(6) . .
O1 Ni1 O2 92.58(4) . 1_655
O3 Ni1 O2 61.43(4) 1_655 1_655
O1W Ni1 O2 157.63(5) . 1_655
N2 Ni1 O2 91.99(5) . 1_655
N1 Ni1 O2 92.16(5) . 1_655
O1 Ni1 C27 123.30(5) . 1_655
O3 Ni1 C27 30.73(5) 1_655 1_655
O1W Ni1 C27 126.91(5) . 1_655
N2 Ni1 C27 91.57(5) . 1_655
N1 Ni1 C27 90.50(5) . 1_655
O2 Ni1 C27 30.73(5) 1_655 1_655
C20 O1 Ni1 128.84(11) . .
C1 N1 C5 116.71(15) . .
C1 N1 Ni1 125.03(11) . .
C5 N1 Ni1 118.10(12) . .
N1 C1 C2 123.31(16) . .
C27 O2 Ni1 84.74(9) . 1_455
C19 N2 C15 117.05(16) . .
C19 N2 Ni1 124.67(12) . .
C15 N2 Ni1 118.23(12) . .
C1 C2 C3 119.77(16) . .
C27 O3 Ni1 93.26(9) . 1_455
C6 N3 C7 124.28(14) . .
C2 C3 C4 116.92(15) . .
C2 C3 C6 118.59(15) . .
C4 C3 C6 124.41(15) . .
C13 N4 C12 122.60(15) . .
C5 C4 C3 119.60(16) . .
N1 C5 C4 123.46(16) . .
O5 C6 N3 123.55(16) . .
O5 C6 C3 120.50(15) . .
N3 C6 C3 115.86(14) . .
N3 C7 C8 110.35(14) . .
N3 C7 C12 108.72(13) . .
C8 C7 C12 110.91(14) . .
C7 C8 C9 111.75(16) . .
C10 C9 C8 110.43(18) . .
C9 C10 C11 111.23(17) . .
C10 C11 C12 111.02(15) . .
N4 C12 C11 110.33(14) . .
N4 C12 C7 110.99(13) . .
C11 C12 C7 111.77(15) . .
O6 C13 N4 123.38(17) . .
O6 C13 C17 118.64(16) . 2_446
N4 C13 C17 117.98(15) . 2_446
N2 C15 C16 122.85(18) . .
C17 C16 C15 119.95(18) . .
C16 C17 C18 117.46(17) . .
C16 C17 C13 117.45(16) . 2_456
C18 C17 C13 125.07(16) . 2_456
C17 C18 C19 119.16(17) . .
N2 C19 C18 123.52(17) . .
O4 C20 O1 125.50(15) . .
O4 C20 C21 119.95(14) . .
O1 C20 C21 114.55(15) . .
C26 C21 C22 118.64(16) . .
C26 C21 C20 119.42(15) . .
C22 C21 C20 121.93(15) . .
C23 C22 C21 120.65(16) . .
C22 C23 C24 120.14(18) . .
C23 C24 C25 119.77(17) . .
C24 C25 C26 119.53(15) . .
C24 C25 C27 122.98(15) . .
C26 C25 C27 117.48(15) . .
C21 C26 C25 121.24(15) . .
O3 C27 O2 120.48(14) . .
O3 C27 C25 117.92(14) . .
O2 C27 C25 121.56(15) . .
O3 C27 Ni1 56.01(8) . 1_455
O2 C27 Ni1 64.54(8) . 1_455
C25 C27 Ni1 172.29(12) . 1_455

loop_
_geom_bond_atom_site_label_1
_geom_bond_atom_site_label_2
_geom_bond_distance
_geom_bond_site_symmetry_2
Ni1 O1 1.9773(11) .
Ni1 O3 2.0534(11) 1_655
Ni1 O1W 2.0764(13) .
Ni1 N2 2.1244(14) .
Ni1 N1 2.1338(14) .
Ni1 O2 2.2417(12) 1_655
Ni1 C27 2.4725(16) 1_655
O1 C20 1.273(2) .
N1 C1 1.340(2) .
N1 C5 1.340(2) .
C1 C2 1.382(2) .
O2 C27 1.2686(19) .
O2 Ni1 2.2418(12) 1_455
N2 C19 1.335(2) .
N2 C15 1.345(2) .
C2 C3 1.387(2) .
O3 C27 1.265(2) .
O3 Ni1 2.0533(11) 1_455
N3 C6 1.341(2) .
N3 C7 1.464(2) .
C3 C4 1.391(2) .
C3 C6 1.515(2) .
O4 C20 1.244(2) .
N4 C13 1.329(2) .
N4 C12 1.465(2) .
C4 C5 1.381(3) .
O5 C6 1.235(2) .
O6 C13 1.229(2) .
C7 C8 1.529(2) .
C7 C12 1.535(2) .
C8 C9 1.531(3) .
C9 C10 1.510(3) .
C10 C11 1.518(3) .
C11 C12 1.529(2) .
C13 C17 1.517(2) 2_446
C15 C16 1.383(3) .
C16 C17 1.383(3) .
C17 C18 1.388(2) .
C17 C13 1.517(2) 2_456
C18 C19 1.388(2) .
C20 C21 1.512(2) .
C21 C26 1.387(2) .
C21 C22 1.391(3) .
C22 C23 1.388(3) .
C23 C24 1.389(3) .
C24 C25 1.390(3) .
C25 C26 1.390(2) .
C25 C27 1.496(2) .
C27 Ni1 2.4725(16) 1_455
